data_4127727
loop_
_publ_author_name
'Li, Xiaotong'
'Ke, Weijun'
'Traor\'e, Boubacar'
'Guo, Peijun'
'Hadar, Ido'
'Kepenekian, Mika\"el'
'Even, Jacky'
'Katan, Claudine'
'Stoumpos, Constantinos C.'
'Schaller, Richard D.'
'Kanatzidis, Mercouri G.'

_publ_section_title
;
 Two-Dimensional Dion-Jacobson Hybrid Lead Iodide Perovskites with
 Aromatic Diammonium Cations.
;
_journal_issue 32
_journal_name_full 'Journal of the American Chemical Society'
_journal_page_first 12880
_journal_page_last 12890
_journal_paper_doi 10.1021/jacs.9b06398
_journal_volume 141
_journal_year 2019
_chemical_formula_sum 'C8 H22 I10 N4 Pb3'
_chemical_formula_weight 2064.9
_space_group_IT_number 7
_space_group_name_Hall 'P -2yc'
_space_group_name_H-M_alt 'P 1 c 1'
_symmetry_cell_setting monoclinic
_symmetry_Int_Tables_number 7
_symmetry_space_group_name_Hall 'P -2yc'
_symmetry_space_group_name_H-M 'P 1 c 1'
_cell_angle_alpha 90
_cell_angle_beta 90.0045
_cell_angle_gamma 90
_cell_formula_units_Z 2
_cell_length_a 23.175(3)
_cell_length_b 8.8255(7)
_cell_length_c 8.8238(9)
_cell_measurement_reflns_used 10016
_cell_measurement_temperature 293
_cell_measurement_theta_max 29.54
_cell_measurement_theta_min 1.69
_cell_volume 1804.7(3)
_computing_cell_refinement 'STOE X-AREA'
_computing_data_collection 'STOE X-AREA'
_computing_data_reduction 'STOE X-RED'
_computing_structure_refinement JANA2006
_computing_structure_solution JANA2006
_diffrn_ambient_temperature 293
_diffrn_detector 'image plate (34 cm diameter)'
_diffrn_detector_area_resol_mean 6.67
_diffrn_measured_fraction_theta_full 0.99
_diffrn_measured_fraction_theta_max 0.99
_diffrn_measurement_device 'four-circle diffractometer'
_diffrn_measurement_device_type 'IPDS Stoe'
_diffrn_measurement_method 'rotation method'
_diffrn_radiation_monochromator graphite
_diffrn_radiation_probe x-ray
_diffrn_radiation_source 'X-ray tube'
_diffrn_radiation_type 'Mo K\a'
_diffrn_radiation_wavelength 0.71073
_diffrn_reflns_av_R_equivalents 0.0837
_diffrn_reflns_av_unetI/netI 0.0294
_diffrn_reflns_limit_h_max 31
_diffrn_reflns_limit_h_min -31
_diffrn_reflns_limit_k_max 12
_diffrn_reflns_limit_k_min -12
_diffrn_reflns_limit_l_max 12
_diffrn_reflns_limit_l_min -11
_diffrn_reflns_number 16812
_diffrn_reflns_theta_full 29.18
_diffrn_reflns_theta_max 29.18
_diffrn_reflns_theta_min 1.76
_diffrn_source 'sealed X-ray tube, 12 x 0.4 mm long-fine focus'
_diffrn_source_current 40
_diffrn_source_power 2.00
_diffrn_source_voltage 50
_exptl_absorpt_coefficient_mu 22.517
_exptl_absorpt_correction_T_max 0.1699
_exptl_absorpt_correction_T_min 0.0185
_exptl_absorpt_correction_type numerical
_exptl_absorpt_process_details X-SHAPE
_exptl_crystal_colour 'dark red'
_exptl_crystal_density_diffrn 3.7999
_exptl_crystal_description 'square plate'
_exptl_crystal_F_000 1748
_exptl_crystal_size_max 0.1746
_exptl_crystal_size_mid 0.1417
_exptl_crystal_size_min 0.0592
_refine_diff_density_max 1.61
_refine_diff_density_min -1.72
_refine_ls_abs_structure_details '  2976 of Friedel pairs used in the refinement'
_refine_ls_abs_structure_Flack 0.49(2)
_refine_ls_extinction_method none
_refine_ls_goodness_of_fit_gt 4.17
_refine_ls_goodness_of_fit_ref 3.46
_refine_ls_hydrogen_treatment constr
_refine_ls_number_constraints 99
_refine_ls_number_parameters 158
_refine_ls_number_reflns 6245
_refine_ls_number_restraints 26
_refine_ls_R_factor_all 0.0764
_refine_ls_R_factor_gt 0.0522
_refine_ls_shift/su_max 0.0443
_refine_ls_shift/su_mean 0.0072
_refine_ls_structure_factor_coef F
_refine_ls_weighting_details w=1/(\s^2^(F)+0.0001F^2^)
_refine_ls_weighting_scheme sigma
_refine_ls_wR_factor_gt 0.0757
_refine_ls_wR_factor_ref 0.0765
_reflns_number_gt 4269
_reflns_number_total 6245
_reflns_threshold_expression I>2\s(I)
_cod_data_source_file ja9b06398_si_003.cif
_cod_data_source_block 4AMPYPb3I10
_cod_depositor_comments
;
The following automatic conversions were performed:

'_diffrn_radiation_probe' value 'X-ray' changed to 'x-ray' according
to
/home/data/users/saulius/crontab/automatic-downloads/current/ACS/lib/dictionaries/cif_core.dic
dictionary named 'cif_core.dic' version 2.4.2 from 2011-04-26.

Automatic conversion script
Id: cif_fix_values 4973 2017-02-22 13:04:09Z antanas 
;
_cod_database_code 4127727

loop_
_space_group_symop_id
_space_group_symop_operation_xyz
1 x,y,z
2 x,-y,z+1/2

loop_
_atom_site_label
_atom_site_type_symbol
_atom_site_fract_x
_atom_site_fract_y
_atom_site_fract_z
_atom_site_adp_type
_atom_site_U_iso_or_equiv
_atom_site_site_symmetry_multiplicity
_atom_site_occupancy
_atom_site_calc_flag
I1 I 0.8307(2) 0.2470(9) 0.4986(7) Uani 0.089(3) 2 1 d
Pb1 Pb 1.24402(18) 0.2510(4) 0.4976(4) Uani 0.0354(3) 2 1 d
Pb2 Pb 0.96290(11) 0.2492(3) 0.4987(3) Uani 0.0391(8) 2 1 d
Pb3 Pb 0.52413(11) 0.2492(3) 0.4986(3) Uani 0.0394(8) 2 1 d
I2 I 1.2430(2) -0.0510(6) 0.2963(6) Uani 0.0580(16) 2 1 d
I3 I 1.2426(3) -0.5482(6) 0.1969(7) Uani 0.077(2) 2 1 d
I4 I 0.9626(3) -0.0535(6) 0.6932(6) Uani 0.074(2) 2 1 d
I5 I 0.9643(3) -0.5557(6) -0.1942(6) Uani 0.0660(19) 2 1 d
I6 I 1.1056(2) 0.2480(6) 0.5012(8) Uani 0.0579(17) 2 1 d
I7 I 0.3819(2) 0.2472(8) 0.5013(8) Uani 0.074(2) 2 1 d
I8 I 0.5232(3) -0.0551(6) 0.6950(6) Uani 0.067(2) 2 1 d
I9 I 0.5219(2) -0.5572(6) -0.1952(6) Uani 0.0601(17) 2 1 d
I10 I 0.6593(2) 0.2463(10) 0.5009(7) Uani 0.098(3) 2 1 d
N4 N 0.8289(12) -0.280(4) 0.503(4) Uiso 0.136(8) 2 1 d
C4 C 0.7344(11) -0.150(3) 0.392(3) Uiso 0.136(8) 2 1 d
N2 N 1.069(4) -0.159(9) 0.380(7) Uiso 0.24(3) 2 1 d
C2 C 1.070(4) -0.325(9) 0.344(12) Uiso 0.24(3) 2 1 d
N1 N 1.3486(19) -0.318(5) 0.371(4) Uiso 0.118(11) 2 1 d
C1 C 1.382(2) -0.245(6) 0.498(5) Uiso 0.118(11) 2 1 d
C6 C 0.8333(11) -0.176(5) 0.395(4) Uiso 0.136(8) 2 1 d
C7 C 0.7773(14) -0.320(5) 0.556(4) Uiso 0.136(8) 2 1 d
C8 C 0.7300(12) -0.255(5) 0.500(4) Uiso 0.136(8) 2 1 d
C5 C 0.7860(13) -0.111(4) 0.340(3) Uiso 0.136(8) 2 1 d
C3 C 0.6810(14) -0.077(4) 0.330(5) Uiso 0.136(8) 2 1 d
N3 N 0.6296(12) -0.174(5) 0.365(5) Uiso 0.136(8) 2 1 d
H1n4 H 0.859871 -0.322858 0.539104 Uiso 0.1638 2 1 d
H1n2 H 1.089411 -0.109507 0.313428 Uiso 0.2824 2 1 d
H2n2 H 1.033363 -0.126377 0.376423 Uiso 0.2824 2 1 d
H3n2 H 1.082861 -0.143312 0.469902 Uiso 0.2824 2 1 d
H1c2 H 1.104638 -0.347658 0.28789 Uiso 0.2824 2 1 d
H2c2 H 1.070186 -0.381587 0.436965 Uiso 0.2824 2 1 d
H3c2 H 1.037014 -0.351197 0.285135 Uiso 0.2824 2 1 d
H1n1 H 1.345708 -0.414508 0.388138 Uiso 0.1412 2 1 d
H2n1 H 1.314244 -0.277985 0.366941 Uiso 0.1412 2 1 d
H3n1 H 1.366395 -0.302579 0.285971 Uiso 0.1412 2 1 d
H1c1 H 1.398526 -0.322236 0.560714 Uiso 0.1412 2 1 d
H2c1 H 1.412144 -0.183333 0.455913 Uiso 0.1412 2 1 d
H3c1 H 1.356551 -0.182986 0.55712 Uiso 0.1412 2 1 d
H1c6 H 0.870536 -0.147095 0.357119 Uiso 0.1638 2 1 d
H1c7 H 0.774177 -0.395271 0.633516 Uiso 0.1638 2 1 d
H1c8 H 0.69275 -0.283281 0.538297 Uiso 0.1638 2 1 d
H1c5 H 0.789107 -0.035085 0.261913 Uiso 0.1638 2 1 d
H1c3 H 0.684774 -0.065367 0.222357 Uiso 0.1638 2 1 d
H2c3 H 0.676028 0.021148 0.375815 Uiso 0.1638 2 1 d
H1n3 H 0.60039 -0.144256 0.310223 Uiso 0.1638 2 1 d
H2n3 H 0.637532 -0.267899 0.343606 Uiso 0.1638 2 1 d
H3n3 H 0.620967 -0.16592 0.460338 Uiso 0.1638 2 1 d

loop_
_atom_site_aniso_label
_atom_site_aniso_type_symbol
_atom_site_aniso_U_11
_atom_site_aniso_U_22
_atom_site_aniso_U_33
_atom_site_aniso_U_12
_atom_site_aniso_U_13
_atom_site_aniso_U_23
I1 I 0.031(2) 0.111(6) 0.125(5) 0.008(3) -0.022(3) 0.000(4)
Pb1 Pb 0.0407(5) 0.0333(5) 0.0321(4) -0.0002(6) -0.0002(4) -0.0001(5)
Pb2 Pb 0.0422(16) 0.0333(14) 0.0418(13) 0.0065(10) -0.0105(11) -0.0009(11)
Pb3 Pb 0.0430(16) 0.0420(14) 0.0332(12) -0.0068(11) 0.0082(10) 0.0007(11)
I2 I 0.071(3) 0.058(3) 0.045(2) -0.015(2) 0.000(2) -0.029(2)
I3 I 0.116(4) 0.051(3) 0.063(3) -0.016(3) 0.001(3) 0.031(3)
I4 I 0.122(5) 0.048(3) 0.053(3) -0.020(3) -0.006(3) 0.012(2)
I5 I 0.094(4) 0.052(3) 0.052(3) -0.017(3) 0.019(2) -0.025(2)
I6 I 0.032(3) 0.065(3) 0.077(3) 0.002(2) -0.008(2) -0.003(3)
I7 I 0.030(3) 0.107(5) 0.084(4) -0.001(3) 0.003(3) -0.002(3)
I8 I 0.097(4) 0.053(3) 0.050(3) -0.001(3) -0.007(2) 0.020(2)
I9 I 0.075(3) 0.056(3) 0.049(3) -0.004(2) -0.004(2) -0.031(2)
I10 I 0.038(3) 0.137(7) 0.119(6) -0.008(3) 0.021(3) -0.007(4)

loop_
_atom_type_symbol
_atom_type_scat_dispersion_real
_atom_type_scat_dispersion_imag
_atom_type_scat_source
C 0.0033 0.0016 'International Tables Vol C tables 4.2.6.8 and 6.1.1.1'
H 0.0000 0.0000 'International Tables Vol C tables 4.2.6.8 and 6.1.1.1'
I -0.4742 1.8119 'International Tables Vol C tables 4.2.6.8 and 6.1.1.1'
N 0.0061 0.0033 'International Tables Vol C tables 4.2.6.8 and 6.1.1.1'
Pb -3.3944 10.1111 'International Tables Vol C tables 4.2.6.8 and 6.1.1.1'

loop_
_geom_angle_atom_site_label_1
_geom_angle_atom_site_label_2
_geom_angle_atom_site_label_3
_geom_angle_site_symmetry_1
_geom_angle_site_symmetry_3
_geom_angle
Pb2 I1 N4 . 1_565 90.2(4)
I2 Pb1 I2 . 2_555 89.88(15)
I2 Pb1 I3 . 1_565 90.05(16)
I2 Pb1 I3 . 2_555 179.0(2)
I2 Pb1 I6 . . 89.52(17)
I2 Pb1 I7 . 1_655 90.23(18)
I2 Pb1 I3 2_555 1_565 179.0(2)
I2 Pb1 I3 2_555 2_555 89.97(16)
I2 Pb1 I6 2_555 . 88.86(18)
I2 Pb1 I7 2_555 1_655 89.60(19)
I3 Pb1 I3 1_565 2_555 90.09(17)
I3 Pb1 I6 1_565 . 90.2(2)
I3 Pb1 I7 1_565 1_655 91.4(2)
I3 Pb1 I6 2_555 . 89.49(19)
I3 Pb1 I7 2_555 1_655 90.8(2)
I6 Pb1 I7 . 1_655 178.4(2)
I1 Pb2 I4 . . 89.6(2)
I1 Pb2 I4 . 2_554 89.68(19)
I1 Pb2 I5 . 1_566 90.78(18)
I1 Pb2 I5 . 2_555 90.87(19)
I1 Pb2 I6 . . 179.35(19)
I4 Pb2 I4 . 2_554 90.07(15)
I4 Pb2 I5 . 1_566 89.70(15)
I4 Pb2 I5 . 2_555 179.27(17)
I4 Pb2 I6 . . 89.76(17)
I4 Pb2 I5 2_554 1_566 179.48(18)
I4 Pb2 I5 2_554 2_555 90.49(15)
I4 Pb2 I6 2_554 . 90.34(18)
I5 Pb2 I5 1_566 2_555 89.74(15)
I5 Pb2 I6 1_566 . 89.20(17)
I5 Pb2 I6 2_555 . 89.78(16)
I7 Pb3 I8 . . 89.14(18)
I7 Pb3 I8 . 2_554 89.80(18)
I7 Pb3 I9 . 1_566 88.89(17)
I7 Pb3 I9 . 2_555 89.56(17)
I7 Pb3 I10 . . 178.9(2)
I8 Pb3 I8 . 2_554 90.24(16)
I8 Pb3 I9 . 1_566 89.49(15)
I8 Pb3 I9 . 2_555 178.55(18)
I8 Pb3 I10 . . 89.8(2)
I8 Pb3 I9 2_554 1_566 178.67(18)
I8 Pb3 I9 2_554 2_555 90.40(15)
I8 Pb3 I10 2_554 . 90.44(19)
I9 Pb3 I9 1_566 2_555 89.84(14)
I9 Pb3 I10 1_566 . 90.86(18)
I9 Pb3 I10 2_555 . 91.51(19)
Pb1 I2 Pb1 . 2_554 157.5(2)
Pb1 I2 N2 . . 95.6(10)
Pb1 I2 N1 . . 117.1(7)
Pb1 I2 N2 2_554 . 91.5(10)
Pb1 I2 N1 2_554 . 77.0(6)
N2 I2 N1 . . 119.4(13)
Pb1 I3 Pb1 1_545 2_554 157.6(2)
Pb1 I3 N1 1_545 . 87.2(7)
Pb1 I3 N1 1_545 2_544 115.5(6)
Pb1 I3 N1 2_554 . 76.0(7)
Pb1 I3 N1 2_554 2_544 80.7(6)
N1 I3 N1 . 2_544 93.3(9)
Pb2 I4 Pb2 . 2_555 155.39(19)
Pb2 I4 N4 . . 101.1(5)
Pb2 I4 N2 . . 79.1(11)
Pb2 I4 N2 . 2_555 78.7(12)
Pb2 I4 N4 2_555 . 94.8(5)
Pb2 I4 N2 2_555 . 118.5(11)
Pb2 I4 N2 2_555 2_555 83.8(12)
N4 I4 N2 . . 94.2(13)
N4 I4 N2 . 2_555 174.7(14)
N2 I4 N2 . 2_555 91.0(17)
Pb2 I5 Pb2 1_544 2_554 154.6(2)
Pb2 I5 N4 1_544 2_544 99.8(6)
Pb2 I5 N2 1_544 2_544 77.4(11)
Pb2 I5 H3c2 1_544 2_544 72.13
Pb2 I5 N4 2_554 2_544 94.0(6)
Pb2 I5 N2 2_554 2_544 120.6(12)
Pb2 I5 H3c2 2_554 2_544 115.46
N4 I5 N2 2_544 2_544 101.8(14)
N4 I5 H3c2 2_544 2_544 127.28
N2 I5 H3c2 2_544 2_544 25.74
Pb1 I6 Pb2 . . 178.8(2)
Pb1 I6 N2 . . 103.1(13)
Pb1 I6 N2 . 2_555 104.6(14)
Pb2 I6 N2 . . 77.3(13)
Pb2 I6 N2 . 2_555 76.5(14)
N2 I6 N2 . 2_555 90.1(16)
Pb1 I7 Pb3 1_455 . 178.7(3)
Pb1 I7 N1 1_455 1_465 78.4(6)
Pb1 I7 N1 1_455 2_455 77.4(7)
Pb3 I7 N1 . 1_465 100.5(6)
Pb3 I7 N1 . 2_455 103.4(8)
N1 I7 N1 1_465 2_455 93.1(9)
Pb3 I8 Pb3 . 2_555 155.4(2)
Pb3 I8 N3 . . 79.6(7)
Pb3 I8 N3 . 2_555 75.2(8)
Pb3 I8 N3 2_555 . 118.3(7)
Pb3 I8 N3 2_555 2_555 86.9(8)
N3 I8 N3 . 2_555 91.7(9)
Pb3 I9 Pb3 1_544 2_554 154.43(19)
Pb3 I9 N1 1_544 2_444 89.6(5)
Pb3 I9 N3 1_544 2_544 75.7(8)
Pb3 I9 N1 2_554 2_444 99.4(6)
Pb3 I9 N3 2_554 2_544 119.0(7)
N1 I9 N3 2_444 2_544 118.9(9)
Pb3 I10 N3 . . 80.3(4)
Pb3 I10 N3 . 2_555 78.6(5)
N3 I10 N3 . 2_555 94.4(10)
I1 N4 I4 1_545 . 119.4(8)
I1 N4 I5 1_545 2_545 67.3(6)
I1 N4 C6 1_545 . 133(3)
I1 N4 C7 1_545 . 76(2)
I1 N4 H1n4 1_545 . 64.11
I4 N4 I5 . 2_545 75.6(5)
I4 N4 C6 . . 84(2)
I4 N4 C7 . . 132(3)
I4 N4 H1n4 . . 55.37
I5 N4 C6 2_545 . 82.9(19)
I5 N4 C7 2_545 . 142(3)
I5 N4 H1n4 2_545 . 48.31
C6 N4 C7 . . 120(3)
C6 N4 H1n4 . . 120.01
C7 N4 H1n4 . . 119.99
C8 C4 C5 . . 120(3)
C8 C4 C3 . . 120(3)
C5 C4 C3 . . 120(3)
I2 N2 I4 . . 133.6(19)
I2 N2 I4 . 2_554 118.1(19)
I2 N2 I5 . 2_545 141(2)
I2 N2 I6 . . 68.0(13)
I2 N2 I6 . 2_554 69.8(14)
I2 N2 C2 . . 99(5)
I2 N2 H1n2 . . 40.98
I2 N2 H2n2 . . 145.71
I2 N2 H3n2 . . 76.54
I4 N2 I4 . 2_554 76.0(16)
I4 N2 I5 . 2_545 82.3(17)
I4 N2 I6 . . 73.4(13)
I4 N2 I6 . 2_554 153(3)
I4 N2 C2 . . 114(5)
I4 N2 H1n2 . . 136.05
I4 N2 H2n2 . . 48.38
I4 N2 H3n2 . . 62.64
I4 N2 I5 2_554 2_545 79.3(17)
I4 N2 I6 2_554 . 77.7(15)
I4 N2 I6 2_554 2_554 81.1(15)
I4 N2 C2 2_554 . 116(5)
I4 N2 H1n2 2_554 . 78.67
I4 N2 H2n2 2_554 . 31.37
I4 N2 H3n2 2_554 . 127.57
I5 N2 I6 2_545 . 150(3)
I5 N2 I6 2_545 2_554 80.4(15)
I5 N2 C2 2_545 . 44(5)
I5 N2 H1n2 2_545 . 127.05
I5 N2 H2n2 2_545 . 65.27
I5 N2 H3n2 2_545 . 122.1
I6 N2 I6 . 2_554 115(2)
I6 N2 C2 . . 165(6)
I6 N2 H1n2 . . 66.52
I6 N2 H2n2 . . 85.07
I6 N2 H3n2 . . 61.17
I6 N2 C2 2_554 . 65(5)
I6 N2 H1n2 2_554 . 49
I6 N2 H2n2 2_554 . 105.58
I6 N2 H3n2 2_554 . 143.96
C2 N2 H1n2 . . 109.48
C2 N2 H2n2 . . 109.46
C2 N2 H3n2 . . 109.48
H1n2 N2 H2n2 . . 109.46
H1n2 N2 H3n2 . . 109.5
H2n2 N2 H3n2 . . 109.46
N2 C2 H1c2 . . 109.48
N2 C2 H2c2 . . 109.47
N2 C2 H3c2 . . 109.47
H1c2 C2 H2c2 . . 109.49
H1c2 C2 H3c2 . . 109.47
H2c2 C2 H3c2 . . 109.45
I2 N1 I3 . . 79.5(9)
I2 N1 I3 . 2_545 84.5(9)
I2 N1 I7 . 1_645 145.9(13)
I2 N1 I7 . 2_654 81.5(9)
I2 N1 I9 . 2_645 145.8(12)
I2 N1 C1 . . 102(3)
I2 N1 H1n1 . . 130.31
I2 N1 H2n1 . . 21.7
I2 N1 H3n1 . . 93.75
I3 N1 I3 . 2_545 73.4(8)
I3 N1 I7 . 1_645 73.3(8)
I3 N1 I7 . 2_654 81.1(8)
I3 N1 I9 . 2_645 116.8(11)
I3 N1 C1 . . 158(3)
I3 N1 H1n1 . . 57.05
I3 N1 H2n1 . . 65
I3 N1 H3n1 . . 92.29
I3 N1 I7 2_545 1_645 68.4(7)
I3 N1 I7 2_545 2_654 152.7(13)
I3 N1 I9 2_545 2_645 127.9(10)
I3 N1 C1 2_545 . 85(2)
I3 N1 H1n1 2_545 . 62.34
I3 N1 H2n1 2_545 . 65.56
I3 N1 H3n1 2_545 . 165.63
I7 N1 I7 1_645 2_654 113.4(11)
I7 N1 I9 1_645 2_645 67.2(7)
I7 N1 C1 1_645 . 96(3)
I7 N1 H1n1 1_645 . 16.72
I7 N1 H2n1 1_645 . 124.33
I7 N1 H3n1 1_645 . 107.31
I7 N1 I9 2_654 2_645 72.4(8)
I7 N1 C1 2_654 . 121(3)
I7 N1 H1n1 2_654 . 111.01
I7 N1 H2n1 2_654 . 95.16
I7 N1 H3n1 2_654 . 15.29
I9 N1 C1 2_645 . 74(2)
I9 N1 H1n1 2_645 . 80.72
I9 N1 H2n1 2_645 . 166.48
I9 N1 H3n1 2_645 . 57.72
C1 N1 H1n1 . . 109.48
C1 N1 H2n1 . . 109.48
C1 N1 H3n1 . . 109.49
H1n1 N1 H2n1 . . 109.45
H1n1 N1 H3n1 . . 109.48
H2n1 N1 H3n1 . . 109.46
N1 C1 H1c1 . . 109.46
N1 C1 H2c1 . . 109.47
N1 C1 H3c1 . . 109.46
H1c1 C1 H2c1 . . 109.5
H1c1 C1 H3c1 . . 109.47
H2c1 C1 H3c1 . . 109.47
N4 C6 C5 . . 120(3)
N4 C6 H1c6 . . 120.01
C5 C6 H1c6 . . 119.99
N4 C7 C8 . . 120(4)
N4 C7 H1c7 . . 120.02
C8 C7 H1c7 . . 119.98
C4 C8 C7 . . 120(3)
C4 C8 H1c8 . . 119.99
C7 C8 H1c8 . . 120.01
C4 C5 C6 . . 120(3)
C4 C5 H1c5 . . 119.98
C6 C5 H1c5 . . 120.02
C4 C3 N3 . . 109(3)
C4 C3 H1c3 . . 109.49
C4 C3 H2c3 . . 109.49
N3 C3 H1c3 . . 109.46
N3 C3 H2c3 . . 109.46
H1c3 C3 H2c3 . . 109.47
I8 N3 I8 . 2_554 74.0(7)
I8 N3 I9 . 2_545 81.1(7)
I8 N3 I10 . . 68.7(7)
I8 N3 I10 . 2_554 152.3(10)
I8 N3 C3 . . 120(3)
I8 N3 H1n3 . . 80.96
I8 N3 H2n3 . . 122.82
I8 N3 H3n3 . . 28.54
I8 N3 I9 2_554 2_545 79.9(7)
I8 N3 I10 2_554 . 73.3(8)
I8 N3 I10 2_554 2_554 81.1(10)
I8 N3 C3 2_554 . 98(2)
I8 N3 H1n3 2_554 . 17.9
I8 N3 H2n3 2_554 . 127.18
I8 N3 H3n3 2_554 . 101.85
I9 N3 I10 2_545 . 144.0(10)
I9 N3 I10 2_545 2_554 82.6(10)
I9 N3 C3 2_545 . 158(3)
I9 N3 H1n3 2_545 . 64.16
I9 N3 H2n3 2_545 . 57.96
I9 N3 H3n3 2_545 . 92.17
I10 N3 I10 . 2_554 115.8(12)
I10 N3 C3 . . 52(2)
I10 N3 H1n3 . . 91.21
I10 N3 H2n3 . . 157.16
I10 N3 H3n3 . . 70.7
I10 N3 C3 2_554 . 76(2)
I10 N3 H1n3 2_554 . 71.77
I10 N3 H2n3 2_554 . 64.46
I10 N3 H3n3 2_554 . 173.52
C3 N3 H1n3 . . 109.48
C3 N3 H2n3 . . 109.49
C3 N3 H3n3 . . 109.49
H1n3 N3 H2n3 . . 109.45
H1n3 N3 H3n3 . . 109.45
H2n3 N3 H3n3 . . 109.47
I5 H3c2 C2 2_545 . 140.58

loop_
_geom_bond_atom_site_label_1
_geom_bond_atom_site_label_2
_geom_bond_site_symmetry_2
_geom_bond_distance
I1 Pb2 . 3.064(6)
I1 N4 1_565 4.17(4)
Pb1 I2 . 3.203(6)
Pb1 I2 2_555 3.172(6)
Pb1 I3 1_565 3.191(7)
Pb1 I3 2_555 3.158(6)
Pb1 I6 . 3.209(7)
Pb1 I7 1_655 3.195(7)
Pb2 I4 . 3.175(6)
Pb2 I4 2_554 3.201(6)
Pb2 I5 1_566 3.211(6)
Pb2 I5 2_555 3.196(6)
Pb2 I6 . 3.306(6)
Pb3 I7 . 3.297(6)
Pb3 I8 . 3.196(6)
Pb3 I8 2_554 3.180(6)
Pb3 I9 1_566 3.197(6)
Pb3 I9 2_555 3.212(6)
Pb3 I10 . 3.132(6)
I2 N2 . 4.21(9)
I2 N1 . 3.46(4)
I3 N1 . 3.54(4)
I3 N1 2_544 3.96(4)
I4 N4 . 4.05(3)
I4 N2 . 3.82(8)
I4 N2 2_555 3.50(8)
I5 N4 2_544 3.87(3)
I5 N2 2_544 3.56(8)
I5 H3c2 2_544 1.8837
I6 N2 . 3.84(8)
I6 N2 2_555 3.54(7)
I7 N1 1_465 4.08(4)
I7 N1 2_455 3.41(4)
I8 N3 . 3.96(4)
I8 N3 2_555 3.52(4)
I9 N1 2_444 4.21(4)
I9 N3 2_544 3.48(4)
I10 N3 . 3.96(5)
I10 N3 2_555 3.34(5)
N4 C6 . 1.33(5)
N4 C7 . 1.33(5)
N4 H1n4 . 0.8698
C4 C8 . 1.33(5)
C4 C5 . 1.33(4)
C4 C3 . 1.50(4)
N2 C2 . 1.50(11)
N2 H1n2 . 0.8699
N2 H2n2 . 0.8703
N2 H3n2 . 0.8699
C2 H1c2 . 0.9598
C2 H2c2 . 0.96
C2 H3c2 . 0.9602
N1 C1 . 1.50(6)
N1 H1n1 . 0.87
N1 H2n1 . 0.8703
N1 H3n1 . 0.8699
C1 H1c1 . 0.9599
C1 H2c1 . 0.9598
C1 H3c1 . 0.9602
C6 C5 . 1.33(4)
C6 H1c6 . 0.9598
C7 C8 . 1.33(5)
C7 H1c7 . 0.96
C8 H1c8 . 0.9602
C5 H1c5 . 0.96
C3 N3 . 1.50(5)
C3 H1c3 . 0.96
C3 H2c3 . 0.96
N3 H1n3 . 0.8702
N3 H2n3 . 0.8699
N3 H3n3 . 0.8701

loop_
_geom_hbond_atom_site_label_D
_geom_hbond_atom_site_label_H
_geom_hbond_atom_site_label_A
_geom_hbond_site_symmetry_A
_geom_hbond_distance_DH
_geom_hbond_distance_HA
_geom_hbond_distance_DA
_geom_hbond_angle_DHA
C2 H3c2 I5 2_545 0.96 1.88 2.70(10) 140.58
C8 H1c8 N3 . 0.96 2.33 2.71(5) 103.14
C3 H2c3 I10 . 0.96 2.31 3.26(4) 175.15

loop_
_twin_individual_id
_twin_individual_mass_fraction_refined
_twin_individual_twin_matrix_11
_twin_individual_twin_matrix_12
_twin_individual_twin_matrix_13
_twin_individual_twin_matrix_21
_twin_individual_twin_matrix_22
_twin_individual_twin_matrix_23
_twin_individual_twin_matrix_31
_twin_individual_twin_matrix_32
_twin_individual_twin_matrix_33
1 0.51(2) 1 0 0 0 1 0 0 0 1
2 0.49(2) -1 0 0 0 -1 0 0 0 -1

loop_
_restr_distance_atom_site_label_1
_restr_distance_atom_site_label_2
_restr_distance_target
_restr_distance_target_weight_param
C1 N1 1.5 0.001
C2 N2 1.5 0.001
N3 C3 1.5 0.001
C3 C4 1.5 0.001
C4 C5 1.33 0.001
C5 C6 1.33 0.001
C6 N4 1.33 0.001
N4 C7 1.33 0.001
C7 C8 1.33 0.001
C8 C4 1.33 0.001

loop_
_restr_angle_atom_site_label_1
_restr_angle_atom_site_label_2
_restr_angle_atom_site_label_3
_restr_angle_target
_restr_angle_target_weight_param
N3 C3 C4 109.47 0.01
C3 C4 C5 120 0.01
C3 C4 C8 120 0.01
C4 C5 C6 120 0.01
C5 C6 N4 120 0.01
C6 N4 C7 120 0.01
N4 C7 C8 120 0.01
C7 C8 C4 120 0.01
C8 C4 C5 120 0.01

loop_
_restr_torsion_atom_site_label_1
_restr_torsion_atom_site_label_2
_restr_torsion_atom_site_label_3
_restr_torsion_atom_site_label_4
_restr_torsion_angle_target
_restr_torsion_weight_param
C4 C5 C6 N4 0 0.01
C5 C6 N4 C7 0 0.01
C6 N4 C7 C8 0 0.01
N4 C7 C8 C4 0 0.01
C7 C8 C4 C5 0 0.01
C8 C4 C5 C6 0 0.01
C5 C4 C3 C8 180 0.01
